data_1568514
loop_
_publ_author_name
'Hauser, Adrian'
'M\"unzfeld, Luca'
'Schlittenhardt, S\"oren'
'K\"oppe, Ralf'
'Uhlmann, Cedric'
'Rauska, Ulf-Christian'
'Ruben, Mario'
'Roesky, Peter W.'

_publ_section_title
;
 Molecular cyclo-P3 complexes of the rare-earth elements via a one-pot
 reaction and selective reduction
;
_journal_issue 8
_journal_name_full 'Chemical Science'
_journal_page_first 2149
_journal_page_last 2158
_journal_paper_doi 10.1039/D2SC06730G
_journal_volume 14
_journal_year 2023
_chemical_formula_moiety 'C55 H78 N2 O3 Sm'
_chemical_formula_sum 'C55 H78 N2 O3 Sm'
_chemical_formula_weight 965.54
_space_group_crystal_system monoclinic
_space_group_IT_number 4
_space_group_name_Hall 'P 2yb'
_space_group_name_H-M_alt 'P 1 21 1'
_atom_sites_solution_hydrogens geom
_audit_creation_date 2022-05-05
_audit_creation_method
;
Olex2 1.2
(compiled 2018.05.29 svn.r3508 for OlexSys, GUI svn.r5506)
;
_audit_update_record
;
2022-12-02 deposited with the CCDC.	2023-02-03 downloaded from the CCDC.
;
_cell_angle_alpha 90
_cell_angle_beta 116.465(4)
_cell_angle_gamma 90
_cell_formula_units_Z 2
_cell_length_a 13.5817(8)
_cell_length_b 14.3505(6)
_cell_length_c 13.9019(8)
_cell_measurement_reflns_used 93777
_cell_measurement_temperature 110
_cell_measurement_theta_max 31.62
_cell_measurement_theta_min 2.17
_cell_volume 2425.6(2)
_computing_cell_refinement
;
X-Area Recipe 1.33.0.0 (STOE, 2015)
;
_computing_data_collection
;
X-Area Pilatus3_SV 1.31.150.0 (STOE, 2018)
;
_computing_data_reduction
;
X-Area Integrate 1.73.1.0 (STOE, 2018)
X-Area LANA 1.73.2.0 (STOE, 2018)
;
_computing_molecular_graphics 'Olex2 (Dolomanov et al., 2009)'
_computing_publication_material 'Olex2 (Dolomanov et al., 2009)'
_computing_structure_refinement 'ShelXL (Sheldrick, 2015)'
_computing_structure_solution 'SHELXT  (Sheldrick, 2015)'
_diffrn_ambient_temperature 110.0
_diffrn_detector_area_resol_mean 5.81
_diffrn_detector_type 'DECTRIS PILATUS 200K'
_diffrn_measured_fraction_theta_full 0.999
_diffrn_measured_fraction_theta_max 0.900
_diffrn_measurement_details
;
 1325 frames, detector distance = 40 mm
;
_diffrn_measurement_device 'Eulerian 4-circle diffractometer'
_diffrn_measurement_device_type 'STOE STADIVARI'
_diffrn_measurement_method 'rotation method, \w scans'
_diffrn_radiation_type MoK\a
_diffrn_radiation_wavelength 0.71073
_diffrn_reflns_av_R_equivalents 0.0466
_diffrn_reflns_av_unetI/netI 0.0470
_diffrn_reflns_Laue_measured_fraction_full 0.999
_diffrn_reflns_Laue_measured_fraction_max 0.900
_diffrn_reflns_limit_h_max 20
_diffrn_reflns_limit_h_min -19
_diffrn_reflns_limit_k_max 20
_diffrn_reflns_limit_k_min -20
_diffrn_reflns_limit_l_max 20
_diffrn_reflns_limit_l_min -19
_diffrn_reflns_number 65099
_diffrn_reflns_point_group_measured_fraction_full 0.999
_diffrn_reflns_point_group_measured_fraction_max 0.860
_diffrn_reflns_theta_full 25.242
_diffrn_reflns_theta_max 31.822
_diffrn_reflns_theta_min 2.166
_exptl_absorpt_coefficient_mu 1.255
_exptl_absorpt_correction_T_max 0.8398
_exptl_absorpt_correction_T_min 0.3416
_exptl_absorpt_correction_type multi-scan
_exptl_absorpt_process_details
;
STOE X-Red32, absorption correction by Gaussian integration, analogous to
P. Coppens, "The Evaluation of Absorption and Extinction in Single-Crystal
Structure Analysis", published in: F. R. Ahmed (Editor), "Crystallographic
Computing", Munksgaard, Copenhagen (1970), 255 - 270.
Afterwards scaling of reflection intensities was performed within STOE LANA.
J. Koziskova, F. Hahn, J. Richter, J. Kozisek, "Comparison of different
absorption corrections on the model structure of tetrakis(\m~2~-acetato)-
diaqua-di-copper(II)", Acta Chimica Slovaca, vol. 9, no. 2, 2016, pp. 136 - 140.
;
_exptl_crystal_colour 'clear dark black'
_exptl_crystal_colour_lustre clear
_exptl_crystal_colour_modifier dark
_exptl_crystal_colour_primary black
_exptl_crystal_density_diffrn 1.322
_exptl_crystal_density_method 'not measured'
_exptl_crystal_description block
_exptl_crystal_F_000 1016
_exptl_crystal_size_max 0.209
_exptl_crystal_size_mid 0.14
_exptl_crystal_size_min 0.072
_refine_diff_density_max 2.264
_refine_diff_density_min -2.964
_refine_diff_density_rms 0.253
_refine_ls_abs_structure_details
;
 Flack x determined using 4973 quotients [(I+)-(I-)]/[(I+)+(I-)]
 (Parsons, Flack and Wagner, Acta Cryst. B69 (2013) 249-259).
;
_refine_ls_abs_structure_Flack -0.040(6)
_refine_ls_extinction_method none
_refine_ls_goodness_of_fit_ref 1.239
_refine_ls_hydrogen_treatment constr
_refine_ls_matrix_type full
_refine_ls_number_parameters 595
_refine_ls_number_reflns 14294
_refine_ls_number_restraints 29
_refine_ls_restrained_S_all 1.237
_refine_ls_R_factor_all 0.0790
_refine_ls_R_factor_gt 0.0438
_refine_ls_shift/su_max 0.000
_refine_ls_shift/su_mean 0.000
_refine_ls_structure_factor_coef Fsqd
_refine_ls_weighting_details 'w=1/[\s^2^(Fo^2^)+13.6182P] where P=(Fo^2^+2Fc^2^)/3'
_refine_ls_weighting_scheme calc
_refine_ls_wR_factor_gt 0.0888
_refine_ls_wR_factor_ref 0.1317
_reflns_Friedel_coverage 0.846
_reflns_Friedel_fraction_full 0.998
_reflns_Friedel_fraction_max 0.817
_reflns_number_gt 11804
_reflns_number_total 14294
_reflns_threshold_expression 'I > 2\s(I)'
_cod_data_source_file d2sc06730g3.cif
_cod_data_source_block ah108_3
_cod_database_code 1568514
_shelx_shelxl_version_number 2018/3
_shelx_space_group_comment
;
The symmetry employed for this shelxl refinement is uniquely defined
by the following loop, which should always be used as a source of
symmetry information in preference to the above space-group names.
They are only intended as comments.
;
_shelx_estimated_absorpt_t_max 0.915
_shelx_estimated_absorpt_t_min 0.779
_olex2_refinement_description
;
1. Fixed Uiso
 At 1.2 times of:
  All C(H) groups, All C(H,H) groups
 At 1.5 times of:
  All C(H,H,H) groups
2. Restrained distances
 C34B-C33B \\sim C35A-C33B
 with sigma of 0.01
 C34B-C33B \\sim C35B-C33B
 with sigma of 0.01
 C30-C29 \\sim C33A-C25
 with sigma of 0.01
 C33B-C25 \\sim C30-C29
 with sigma of 0.01
3. Uiso/Uaniso restraints and constraints
C33A \\sim C34A \\sim C35A: within 2A with sigma of 0.001 and sigma for
terminal atoms of 0.002
C33B \\sim C34B \\sim C35B: within 2A with sigma of 0.001 and sigma for
terminal atoms of 0.002
4. Others
 Fixed Sof: C34B(0.5) H34A(0.5) H34B(0.5) H34C(0.5) C33B(0.5) H33B(0.5)
 C35B(0.5) H35A(0.5) H35B(0.5) H35C(0.5) C35A(0.5) H35D(0.5) H35E(0.5)
 H35F(0.5) C34A(0.5) H34D(0.5) H34E(0.5) H34F(0.5) C33A(0.5) H33A(0.5)
5.a Ternary CH refined with riding coordinates:
 C42(H42), C45(H45), C33B(H33B), C30(H30), C33A(H33A)
5.b Secondary CH2 refined with riding coordinates:
 C51(H51A,H51B), C53(H53A,H53B), C49(H49A,H49B), C48(H48A,H48B), C50(H50A,
 H50B), C54(H54A,H54B), C55(H55A,H55B), C52(H52A,H52B)
5.c Aromatic/amide H refined with riding coordinates:
 C27(H27), C3(H3), C26(H26), C39(H39), C40(H40), C9(H9), C11(H11), C28(H28),
 C38(H38), C5(H5)
5.d Idealised Me refined as rotating group:
 C47(H47A,H47B,H47C), C21(H21A,H21B,H21C), C19(H19A,H19B,H19C), C43(H43A,H43B,
 H43C), C46(H46A,H46B,H46C), C18(H18A,H18B,H18C), C34B(H34A,H34B,H34C),
 C17(H17A,H17B,H17C), C23(H23A,H23B,H23C), C22(H22A,H22B,H22C), C15(H15A,H15B,
 H15C), C14(H14A,H14B,H14C), C44(H44A,H44B,H44C), C32(H32A,H32B,H32C), C31(H31A,
 H31B,H31C), C35B(H35A,H35B,H35C), C35A(H35D,H35E,H35F), C34A(H34D,H34E,H34F)
;
_olex2_diffrn_ambient_temperature_device 'Oxford Cryosystems'
_olex2_submission_special_instructions 'No special instructions were received'

loop_
_space_group_symop_operation_xyz
'x, y, z'
'-x, y+1/2, -z'

loop_
_atom_site_label
_atom_site_type_symbol
_atom_site_fract_x
_atom_site_fract_y
_atom_site_fract_z
_atom_site_U_iso_or_equiv
_atom_site_adp_type
_atom_site_occupancy
_atom_site_site_symmetry_order
_atom_site_calc_flag
_atom_site_refinement_flags_posn
_atom_site_refinement_flags_adp
_atom_site_refinement_flags_occupancy
_atom_site_disorder_assembly
_atom_site_disorder_group
Sm1 Sm 0.21193(3) 0.53052(4) 0.67493(3) 0.02041(9) Uani 1 1 d . . . . .
N1 N 0.1465(6) 0.6088(4) 0.5035(5) 0.0201(13) Uani 1 1 d . . . . .
C27 C 0.0170(10) 0.8585(8) 0.5434(10) 0.026(3) Uani 1 1 d . . . . .
H27 H -0.011021 0.913956 0.559361 0.031 Uiso 1 1 calc R . . . .
C3 C 0.0906(6) 0.6066(5) 0.3092(6) 0.0166(14) Uani 1 1 d . . . . .
H3 H 0.057381 0.666365 0.298854 0.020 Uiso 1 1 calc R . . . .
O1 O 0.2435(4) 0.4490(4) 0.5276(4) 0.0172(10) Uani 1 1 d . . . . .
C26 C 0.1262(7) 0.8506(6) 0.5768(7) 0.0264(18) Uani 1 1 d . . . . .
H26 H 0.173567 0.900405 0.614920 0.032 Uiso 1 1 calc R . . . .
C29 C -0.0137(9) 0.7061(8) 0.4658(9) 0.024(2) Uani 1 1 d D . . . .
C39 C 0.5951(8) 0.4589(7) 1.0458(7) 0.032(2) Uani 1 1 d . . . . .
H39 H 0.649179 0.472032 1.116781 0.038 Uiso 1 1 calc R . . . .
C51 C 0.3709(10) 0.6587(9) 0.9116(9) 0.044(3) Uani 1 1 d . . . . .
H51A H 0.424272 0.698123 0.899619 0.053 Uiso 1 1 calc R . . . .
H51B H 0.400943 0.594692 0.929431 0.053 Uiso 1 1 calc R . . . .
C53 C -0.1010(7) 0.5202(10) 0.7415(7) 0.032(2) Uani 1 1 d . . . . .
H53A H -0.162818 0.526791 0.668782 0.039 Uiso 1 1 calc R . . . .
H53B H -0.120735 0.550719 0.794424 0.039 Uiso 1 1 calc R . . . .
C10 C 0.4475(7) 0.2191(6) 0.6115(7) 0.0220(16) Uani 1 1 d . . . . .
C25 C 0.1698(6) 0.7706(6) 0.5559(7) 0.0231(16) Uani 1 1 d D . . . .
C24 C 0.0983(7) 0.6953(5) 0.5035(6) 0.0187(15) Uani 1 1 d . . . . .
N2 N 0.3522(5) 0.4097(5) 0.7316(5) 0.0196(13) Uani 1 1 d . . . . .
C1 C 0.1936(6) 0.4824(5) 0.4225(5) 0.0124(13) Uani 1 1 d . . . . .
C47 C 0.5790(12) 0.5969(8) 0.7654(11) 0.041(3) Uani 1 1 d . . . . .
H47A H 0.514818 0.629406 0.763856 0.061 Uiso 1 1 calc GR . . . .
H47B H 0.589424 0.615097 0.702658 0.061 Uiso 1 1 calc GR . . . .
H47C H 0.644517 0.613582 0.831180 0.061 Uiso 1 1 calc GR . . . .
C42 C 0.3116(7) 0.3521(6) 0.9131(7) 0.0243(17) Uani 1 1 d . . . . .
H42 H 0.263547 0.343623 0.834472 0.029 Uiso 1 1 calc R . . . .
C16 C 0.0225(7) 0.5976(6) 0.1073(6) 0.0223(16) Uani 1 1 d . . . . .
C49 C 0.2387(13) 0.7430(10) 0.9442(12) 0.066(4) Uani 1 1 d . . . . .
H49A H 0.183756 0.709331 0.959780 0.079 Uiso 1 1 calc R . . . .
H49B H 0.242244 0.808531 0.967685 0.079 Uiso 1 1 calc R . . . .
C21 C 0.6406(8) 0.1660(8) 0.7202(9) 0.038(2) Uani 1 1 d . . . . .
H21A H 0.665090 0.209097 0.680613 0.057 Uiso 1 1 calc GR . . . .
H21B H 0.689170 0.111551 0.742761 0.057 Uiso 1 1 calc GR . . . .
H21C H 0.642847 0.197489 0.783755 0.057 Uiso 1 1 calc GR . . . .
C19 C 0.0749(9) 0.5705(8) 0.0354(8) 0.039(2) Uani 1 1 d . . . . .
H19A H 0.068514 0.503003 0.023454 0.059 Uiso 1 1 calc GR . . . .
H19B H 0.152740 0.588184 0.069809 0.059 Uiso 1 1 calc GR . . . .
H19C H 0.037323 0.602788 -0.033688 0.059 Uiso 1 1 calc GR . . . .
C48 C 0.2095(9) 0.7382(8) 0.8284(10) 0.044(3) Uani 1 1 d . . . . .
H48A H 0.129155 0.730845 0.785026 0.052 Uiso 1 1 calc R . . . .
H48B H 0.233717 0.795110 0.804767 0.052 Uiso 1 1 calc R . . . .
C2 C 0.1409(7) 0.5693(5) 0.4124(6) 0.0163(14) Uani 1 1 d . . . . .
C36 C 0.4368(6) 0.4194(5) 0.8364(6) 0.0198(15) Uani 1 1 d . . . . .
C41 C 0.5363(7) 0.4626(6) 0.8551(7) 0.0228(16) Uani 1 1 d . . . . .
C45 C 0.5606(9) 0.4927(7) 0.7632(9) 0.026(2) Uani 1 1 d . . . . .
H45 H 0.495003 0.477151 0.694338 0.032 Uiso 1 1 calc R . . . .
C43 C 0.2500(8) 0.4129(8) 0.9575(8) 0.037(2) Uani 1 1 d . . . . .
H43A H 0.292920 0.418532 1.035573 0.056 Uiso 1 1 calc GR . . . .
H43B H 0.178524 0.384578 0.940896 0.056 Uiso 1 1 calc GR . . . .
H43C H 0.238619 0.474909 0.924698 0.056 Uiso 1 1 calc GR . . . .
C46 C 0.6584(8) 0.4417(8) 0.7645(10) 0.040(2) Uani 1 1 d . . . . .
H46A H 0.667152 0.458332 0.700370 0.061 Uiso 1 1 calc GR . . . .
H46B H 0.646738 0.374311 0.765038 0.061 Uiso 1 1 calc GR . . . .
H46C H 0.724905 0.459235 0.828954 0.061 Uiso 1 1 calc GR . . . .
C18 C -0.0930(7) 0.5598(8) 0.0613(8) 0.040(3) Uani 1 1 d . . . . .
H18A H -0.135893 0.585130 -0.011051 0.060 Uiso 1 1 calc GR . . . .
H18B H -0.127147 0.578058 0.107386 0.060 Uiso 1 1 calc GR . . . .
H18C H -0.090988 0.491685 0.057538 0.060 Uiso 1 1 calc GR . . . .
C40 C 0.6138(7) 0.4799(6) 0.9589(7) 0.0280(18) Uani 1 1 d . . . . .
H40 H 0.682044 0.506981 0.970691 0.034 Uiso 1 1 calc R . . . .
C9 C 0.3863(6) 0.2415(6) 0.5048(6) 0.0200(15) Uani 1 1 d . . . . .
H9 H 0.391998 0.203223 0.451784 0.024 Uiso 1 1 calc R . . . .
C4 C 0.0875(7) 0.5588(5) 0.2203(6) 0.0167(15) Uani 1 1 d . . . . .
C37 C 0.4165(8) 0.3975(7) 0.9258(8) 0.0222(18) Uani 1 1 d . . . . .
C8 C 0.3165(6) 0.3178(6) 0.4721(6) 0.0167(14) Uani 1 1 d . . . . .
O3 O 0.0507(5) 0.4855(4) 0.7094(5) 0.0283(13) Uani 1 1 d . . . . .
C34B C 0.375(2) 0.7998(17) 0.681(2) 0.032(4) Uani 0.5 1 d D U P A 2
H34A H 0.448089 0.794759 0.685014 0.048 Uiso 0.5 1 calc GR . P A 2
H34B H 0.370471 0.760686 0.737280 0.048 Uiso 0.5 1 calc GR . P A 2
H34C H 0.360193 0.864841 0.692665 0.048 Uiso 0.5 1 calc GR . P A 2
C50 C 0.3485(13) 0.6978(11) 0.9995(10) 0.068(4) Uani 1 1 d . . . . .
H50A H 0.347340 0.647583 1.047924 0.081 Uiso 1 1 calc R . . . .
H50B H 0.405364 0.743895 1.042355 0.081 Uiso 1 1 calc R . . . .
O2 O 0.2668(6) 0.6582(5) 0.8185(5) 0.0325(14) Uani 1 1 d . . . . .
C20 C 0.5227(8) 0.1346(6) 0.6477(7) 0.0290(18) Uani 1 1 d . . . . .
C13 C 0.3094(6) 0.3710(5) 0.5498(6) 0.0169(14) Uani 1 1 d . . . . .
C12 C 0.3688(6) 0.3527(5) 0.6607(6) 0.0156(14) Uani 1 1 d . . . . .
C17 C 0.0181(11) 0.7037(7) 0.1065(8) 0.047(3) Uani 1 1 d . . . . .
H17A H 0.093048 0.728764 0.140598 0.070 Uiso 1 1 calc GR . . . .
H17B H -0.021987 0.724712 0.146301 0.070 Uiso 1 1 calc GR . . . .
H17C H -0.019717 0.725976 0.032197 0.070 Uiso 1 1 calc GR . . . .
C54 C -0.0707(8) 0.4185(7) 0.7698(8) 0.0313(19) Uani 1 1 d . . . . .
H54A H -0.028149 0.409633 0.848365 0.038 Uiso 1 1 calc R . . . .
H54B H -0.136890 0.378298 0.742689 0.038 Uiso 1 1 calc R . . . .
C55 C -0.0008(8) 0.3988(6) 0.7118(8) 0.0304(19) Uani 1 1 d . . . . .
H55A H 0.055315 0.350876 0.750706 0.036 Uiso 1 1 calc R . . . .
H55B H -0.047342 0.376386 0.637917 0.036 Uiso 1 1 calc R . . . .
C11 C 0.4379(6) 0.2755(6) 0.6883(7) 0.0193(15) Uani 1 1 d . . . . .
H11 H 0.479971 0.260802 0.762101 0.023 Uiso 1 1 calc R . . . .
C23 C 0.4856(8) 0.0687(7) 0.7112(9) 0.037(2) Uani 1 1 d . . . . .
H23A H 0.483764 0.102314 0.771785 0.056 Uiso 1 1 calc GR . . . .
H23B H 0.537157 0.016415 0.738388 0.056 Uiso 1 1 calc GR . . . .
H23C H 0.411887 0.044967 0.664361 0.056 Uiso 1 1 calc GR . . . .
C6 C 0.1949(6) 0.4351(5) 0.3383(6) 0.0183(14) Uani 1 1 d . . . . .
C22 C 0.5255(10) 0.0815(7) 0.5547(9) 0.043(3) Uani 1 1 d . . . . .
H22A H 0.452490 0.055480 0.509651 0.065 Uiso 1 1 calc GR . . . .
H22B H 0.579241 0.030784 0.582528 0.065 Uiso 1 1 calc GR . . . .
H22C H 0.546486 0.123839 0.511663 0.065 Uiso 1 1 calc GR . . . .
C28 C -0.0542(6) 0.7899(6) 0.4878(7) 0.0215(16) Uani 1 1 d . . . . .
H28 H -0.130956 0.798118 0.463753 0.026 Uiso 1 1 calc R . . . .
C38 C 0.4963(7) 0.4185(6) 1.0278(6) 0.0249(17) Uani 1 1 d . . . . .
H38 H 0.482678 0.404716 1.087651 0.030 Uiso 1 1 calc R . . . .
C33B C 0.2870(10) 0.767(4) 0.5689(16) 0.031(3) Uani 0.5 1 d D U P A 2
H33B H 0.303788 0.700607 0.558893 0.038 Uiso 0.5 1 calc R . P A 2
C52 C 0.0026(8) 0.5594(6) 0.7463(8) 0.0294(19) Uani 1 1 d . . . . .
H52A H -0.013255 0.614684 0.699135 0.035 Uiso 1 1 calc R . . . .
H52B H 0.053287 0.577884 0.820666 0.035 Uiso 1 1 calc R . . . .
C5 C 0.1389(7) 0.4740(6) 0.2366(6) 0.0206(16) Uani 1 1 d . . . . .
H5 H 0.136287 0.440806 0.176352 0.025 Uiso 1 1 calc R . . . .
C7 C 0.2502(7) 0.3406(5) 0.3535(6) 0.0197(15) Uani 1 1 d . . . . .
C15 C 0.3261(8) 0.3402(6) 0.2979(7) 0.0261(18) Uani 1 1 d . . . . .
H15A H 0.384196 0.386745 0.331643 0.039 Uiso 1 1 calc GR . . . .
H15B H 0.283047 0.355110 0.221577 0.039 Uiso 1 1 calc GR . . . .
H15C H 0.359245 0.278319 0.305022 0.039 Uiso 1 1 calc GR . . . .
C14 C 0.1617(7) 0.2656(6) 0.3011(6) 0.0251(17) Uani 1 1 d . . . . .
H14A H 0.196359 0.203928 0.315390 0.038 Uiso 1 1 calc GR . . . .
H14B H 0.123558 0.276110 0.223313 0.038 Uiso 1 1 calc GR . . . .
H14C H 0.108703 0.268807 0.330978 0.038 Uiso 1 1 calc GR . . . .
C44 C 0.3330(9) 0.2568(7) 0.9650(8) 0.038(2) Uani 1 1 d . . . . .
H44A H 0.378776 0.263120 1.042578 0.057 Uiso 1 1 calc GR . . . .
H44B H 0.371275 0.217899 0.934290 0.057 Uiso 1 1 calc GR . . . .
H44C H 0.262920 0.227519 0.951709 0.057 Uiso 1 1 calc GR . . . .
C32 C -0.1575(7) 0.5947(6) 0.4657(8) 0.0283(18) Uani 1 1 d . . . . .
H32A H -0.105087 0.565711 0.532930 0.042 Uiso 1 1 calc GR . . . .
H32B H -0.212146 0.548475 0.421757 0.042 Uiso 1 1 calc GR . . . .
H32C H -0.194552 0.646652 0.481801 0.042 Uiso 1 1 calc GR . . . .
C30 C -0.0962(7) 0.6309(6) 0.4043(7) 0.0245(17) Uani 1 1 d D . . . .
H30 H -0.054938 0.577573 0.393217 0.029 Uiso 1 1 calc R . . . .
C31 C -0.1792(7) 0.6653(7) 0.2944(7) 0.0313(19) Uani 1 1 d . . . . .
H31A H -0.225465 0.713619 0.303172 0.047 Uiso 1 1 calc GR . . . .
H31B H -0.225352 0.613149 0.253266 0.047 Uiso 1 1 calc GR . . . .
H31C H -0.140101 0.691238 0.255815 0.047 Uiso 1 1 calc GR . . . .
C35B C 0.3052(17) 0.8280(17) 0.4854(18) 0.031(3) Uani 0.5 1 d D U P A 2
H35A H 0.293017 0.893696 0.496344 0.047 Uiso 0.5 1 calc GR . P A 2
H35B H 0.253332 0.809109 0.412560 0.047 Uiso 0.5 1 calc GR . P A 2
H35C H 0.380654 0.819803 0.495017 0.047 Uiso 0.5 1 calc GR . P A 2
C35A C 0.3028(16) 0.7857(16) 0.4900(18) 0.029(3) Uani 0.5 1 d D U P A 1
H35D H 0.275211 0.848787 0.465592 0.043 Uiso 0.5 1 calc GR . P A 1
H35E H 0.259674 0.740698 0.433973 0.043 Uiso 0.5 1 calc GR . P A 1
H35F H 0.380230 0.781881 0.504566 0.043 Uiso 0.5 1 calc GR . P A 1
C34A C 0.3613(19) 0.8253(15) 0.681(2) 0.027(3) Uani 0.5 1 d . U P A 1
H34D H 0.438718 0.818112 0.697139 0.040 Uiso 0.5 1 calc GR . P A 1
H34E H 0.351582 0.807967 0.744842 0.040 Uiso 0.5 1 calc GR . P A 1
H34F H 0.338967 0.890361 0.662565 0.040 Uiso 0.5 1 calc GR . P A 1
C33A C 0.2925(10) 0.764(3) 0.5902(18) 0.028(3) Uani 0.5 1 d D U P A 1
H33A H 0.316111 0.698248 0.611020 0.033 Uiso 0.5 1 calc R . P A 1

loop_
_atom_site_aniso_label
_atom_site_aniso_U_11
_atom_site_aniso_U_22
_atom_site_aniso_U_33
_atom_site_aniso_U_23
_atom_site_aniso_U_13
_atom_site_aniso_U_12
Sm1 0.02256(15) 0.02169(16) 0.01899(14) 0.0007(3) 0.01105(12) 0.0046(3)
N1 0.023(3) 0.015(3) 0.026(3) -0.005(2) 0.013(3) -0.001(2)
C27 0.028(6) 0.017(5) 0.032(6) -0.006(4) 0.014(5) 0.011(4)
C3 0.015(3) 0.015(3) 0.020(3) 0.000(3) 0.008(3) 0.001(3)
O1 0.018(3) 0.015(3) 0.019(3) 0.000(2) 0.009(2) 0.003(2)
C26 0.026(4) 0.012(3) 0.038(5) -0.004(3) 0.011(4) -0.002(3)
C29 0.022(5) 0.026(6) 0.027(6) 0.008(4) 0.014(5) 0.000(4)
C39 0.030(4) 0.037(5) 0.018(4) -0.004(4) 0.001(3) -0.004(4)
C51 0.048(7) 0.031(6) 0.032(5) -0.009(4) -0.001(5) -0.013(6)
C53 0.036(4) 0.032(6) 0.036(4) -0.004(5) 0.023(3) -0.001(5)
C10 0.021(4) 0.017(4) 0.028(4) 0.002(3) 0.010(3) 0.003(3)
C25 0.020(4) 0.020(4) 0.023(4) -0.005(3) 0.004(3) 0.000(3)
C24 0.026(4) 0.015(3) 0.017(3) -0.002(3) 0.012(3) -0.001(3)
N2 0.020(3) 0.019(3) 0.019(3) -0.002(2) 0.008(3) -0.005(3)
C1 0.016(3) 0.014(3) 0.007(3) -0.001(2) 0.005(3) -0.001(3)
C47 0.062(8) 0.031(6) 0.034(6) -0.003(5) 0.026(6) -0.007(5)
C42 0.022(4) 0.029(4) 0.023(4) 0.000(3) 0.011(3) 0.000(3)
C16 0.023(4) 0.025(4) 0.017(4) 0.003(3) 0.006(3) 0.005(3)
C49 0.098(12) 0.051(8) 0.079(10) -0.033(7) 0.066(9) -0.026(8)
C21 0.029(5) 0.038(6) 0.044(6) 0.007(5) 0.015(4) 0.011(4)
C19 0.040(5) 0.053(6) 0.023(4) 0.010(4) 0.013(4) 0.018(5)
C48 0.040(6) 0.036(6) 0.059(7) -0.004(5) 0.026(5) 0.002(5)
C2 0.015(3) 0.014(3) 0.024(4) 0.000(3) 0.012(3) -0.002(3)
C36 0.018(3) 0.016(4) 0.025(4) -0.002(3) 0.009(3) 0.001(3)
C41 0.019(4) 0.023(4) 0.026(4) 0.001(3) 0.011(3) -0.001(3)
C45 0.024(4) 0.031(5) 0.029(5) -0.003(4) 0.016(4) -0.009(4)
C43 0.028(5) 0.053(6) 0.036(5) -0.003(5) 0.018(4) 0.005(4)
C46 0.032(5) 0.048(6) 0.054(6) -0.006(5) 0.031(5) -0.008(4)
C18 0.028(4) 0.051(7) 0.030(5) 0.007(4) 0.002(4) 0.001(4)
C40 0.022(4) 0.028(5) 0.030(5) -0.004(3) 0.008(3) -0.007(3)
C9 0.021(4) 0.020(4) 0.018(4) -0.002(3) 0.009(3) 0.002(3)
C4 0.018(3) 0.017(4) 0.016(3) 0.001(2) 0.009(3) -0.002(3)
C37 0.025(5) 0.022(4) 0.021(4) -0.004(3) 0.012(4) 0.003(4)
C8 0.013(3) 0.013(3) 0.025(4) -0.003(3) 0.010(3) -0.003(3)
O3 0.033(3) 0.025(3) 0.031(3) 0.001(2) 0.017(3) 0.003(3)
C34B 0.027(7) 0.033(7) 0.032(7) 0.002(7) 0.010(6) -0.002(6)
C50 0.088(11) 0.082(11) 0.035(7) -0.010(6) 0.028(7) -0.025(9)
O2 0.041(4) 0.028(3) 0.025(3) -0.005(3) 0.012(3) -0.002(3)
C20 0.029(4) 0.027(4) 0.032(5) -0.001(4) 0.015(4) 0.008(4)
C13 0.015(3) 0.016(3) 0.022(4) 0.000(3) 0.011(3) -0.001(3)
C12 0.014(3) 0.013(3) 0.024(4) 0.000(3) 0.012(3) 0.004(3)
C17 0.076(8) 0.027(5) 0.026(5) 0.008(4) 0.012(5) 0.011(5)
C54 0.030(5) 0.032(5) 0.036(5) 0.000(4) 0.019(4) 0.000(4)
C55 0.033(5) 0.026(4) 0.038(5) -0.005(4) 0.021(4) 0.002(4)
C11 0.015(3) 0.018(4) 0.026(4) 0.001(3) 0.009(3) 0.002(3)
C23 0.032(5) 0.028(4) 0.049(6) 0.011(4) 0.015(4) 0.009(4)
C6 0.016(3) 0.018(4) 0.025(4) -0.006(3) 0.012(3) -0.004(3)
C22 0.050(6) 0.033(6) 0.040(6) -0.001(4) 0.014(5) 0.025(5)
C28 0.012(4) 0.021(4) 0.035(4) 0.004(3) 0.013(3) 0.007(3)
C38 0.023(4) 0.031(4) 0.015(4) -0.001(3) 0.004(3) -0.005(3)
C33B 0.026(7) 0.033(7) 0.032(7) 0.001(7) 0.011(5) -0.001(5)
C52 0.035(5) 0.026(4) 0.032(5) -0.003(3) 0.021(4) 0.002(3)
C5 0.026(4) 0.021(4) 0.018(4) -0.003(3) 0.013(3) -0.002(3)
C7 0.024(4) 0.017(4) 0.021(4) 0.001(3) 0.012(3) 0.001(3)
C15 0.036(5) 0.023(4) 0.029(4) 0.003(3) 0.023(4) 0.005(4)
C14 0.030(4) 0.021(4) 0.019(4) -0.003(3) 0.006(3) -0.002(3)
C44 0.036(5) 0.037(5) 0.038(5) 0.008(4) 0.014(4) -0.008(4)
C32 0.029(4) 0.024(4) 0.040(5) -0.002(4) 0.022(4) 0.000(3)
C30 0.023(4) 0.022(4) 0.034(4) -0.003(3) 0.018(4) 0.000(3)
C31 0.022(4) 0.037(5) 0.033(5) -0.007(4) 0.011(4) -0.004(4)
C35B 0.027(7) 0.034(7) 0.032(7) 0.001(7) 0.012(5) -0.001(5)
C35A 0.021(6) 0.023(6) 0.038(7) -0.006(7) 0.010(5) 0.002(5)
C34A 0.020(6) 0.021(6) 0.037(7) -0.005(7) 0.011(5) 0.004(5)
C33A 0.021(6) 0.021(6) 0.038(7) -0.006(7) 0.010(5) 0.003(4)

loop_
_atom_type_symbol
_atom_type_description
_atom_type_scat_dispersion_real
_atom_type_scat_dispersion_imag
_atom_type_scat_source
C C 0.0033 0.0016 'International Tables Vol C Tables 4.2.6.8 and 6.1.1.4'
H H 0.0000 0.0000 'International Tables Vol C Tables 4.2.6.8 and 6.1.1.4'
N N 0.0061 0.0033 'International Tables Vol C Tables 4.2.6.8 and 6.1.1.4'
O O 0.0106 0.0060 'International Tables Vol C Tables 4.2.6.8 and 6.1.1.4'
Sm Sm -0.1638 3.4418 'International Tables Vol C Tables 4.2.6.8 and 6.1.1.4'

loop_
_exptl_crystal_face_index_h
_exptl_crystal_face_index_k
_exptl_crystal_face_index_l
_exptl_crystal_face_perp_dist
0 1 6 0.1260
1 -3 -7 0.0830
4 -8 1 0.0720
-1 2 0 0.0660
-10 0 1 0.0550
9 -1 -1 0.0170

loop_
_geom_angle_atom_site_label_1
_geom_angle_atom_site_label_2
_geom_angle_atom_site_label_3
_geom_angle
_geom_angle_site_symmetry_1
_geom_angle_site_symmetry_3
_geom_angle_publ_flag
N1 Sm1 O1 62.74(19) . . ?
N1 Sm1 N2 122.8(2) . . ?
N1 Sm1 O3 109.7(2) . . ?
N1 Sm1 O2 106.7(2) . . ?
O1 Sm1 O2 149.0(2) . . ?
N2 Sm1 O1 63.03(19) . . ?
N2 Sm1 O3 112.1(2) . . ?
N2 Sm1 O2 110.1(2) . . ?
O3 Sm1 O1 120.28(19) . . ?
O3 Sm1 O2 90.6(2) . . ?
C24 N1 Sm1 112.2(5) . . ?
C2 N1 Sm1 124.6(5) . . ?
C2 N1 C24 122.5(7) . . ?
C26 C27 H27 119.0 . . ?
C26 C27 C28 122.1(9) . . ?
C28 C27 H27 119.0 . . ?
C2 C3 H3 119.0 . . ?
C2 C3 C4 122.0(7) . . ?
C4 C3 H3 119.0 . . ?
C1 O1 Sm1 120.4(4) . . ?
C13 O1 Sm1 121.1(4) . . ?
C13 O1 C1 118.4(6) . . ?
C27 C26 H26 119.8 . . ?
C27 C26 C25 120.5(8) . . ?
C25 C26 H26 119.8 . . ?
C24 C29 C28 119.0(9) . . ?
C24 C29 C30 123.2(9) . . ?
C28 C29 C30 117.9(9) . . ?
C40 C39 H39 120.7 . . ?
C40 C39 C38 118.6(8) . . ?
C38 C39 H39 120.7 . . ?
H51A C51 H51B 108.8 . . ?
C50 C51 H51A 110.7 . . ?
C50 C51 H51B 110.7 . . ?
O2 C51 H51A 110.7 . . ?
O2 C51 H51B 110.7 . . ?
O2 C51 C50 105.1(11) . . ?
H53A C53 H53B 109.2 . . ?
C54 C53 H53A 111.3 . . ?
C54 C53 H53B 111.3 . . ?
C52 C53 H53A 111.3 . . ?
C52 C53 H53B 111.3 . . ?
C52 C53 C54 102.1(8) . . ?
C9 C10 C20 122.5(8) . . ?
C9 C10 C11 118.2(7) . . ?
C11 C10 C20 119.3(7) . . ?
C26 C25 C24 118.8(7) . . ?
C26 C25 C33B 122(2) . . ?
C26 C25 C33A 119.9(18) . . ?
C24 C25 C33B 118(2) . . ?
C24 C25 C33A 121.3(18) . . ?
N1 C24 C25 117.5(7) . . ?
C29 C24 N1 122.3(8) . . ?
C29 C24 C25 119.7(8) . . ?
C36 N2 Sm1 115.2(5) . . ?
C12 N2 Sm1 123.1(5) . . ?
C12 N2 C36 118.9(7) . . ?
O1 C1 C2 113.3(6) . . ?
C6 C1 O1 123.0(7) . . ?
C6 C1 C2 123.7(7) . . ?
H47A C47 H47B 109.5 . . ?
H47A C47 H47C 109.5 . . ?
H47B C47 H47C 109.5 . . ?
C45 C47 H47A 109.5 . . ?
C45 C47 H47B 109.5 . . ?
C45 C47 H47C 109.5 . . ?
C43 C42 H42 107.7 . . ?
C37 C42 H42 107.7 . . ?
C37 C42 C43 111.6(8) . . ?
C37 C42 C44 111.4(8) . . ?
C44 C42 H42 107.7 . . ?
C44 C42 C43 110.5(8) . . ?
C19 C16 C4 111.2(7) . . ?
C19 C16 C17 106.3(8) . . ?
C18 C16 C19 109.5(8) . . ?
C18 C16 C4 108.8(7) . . ?
C18 C16 C17 109.0(8) . . ?
C4 C16 C17 112.0(7) . . ?
H49A C49 H49B 108.8 . . ?
C48 C49 H49A 110.7 . . ?
C48 C49 H49B 110.7 . . ?
C48 C49 C50 105.2(10) . . ?
C50 C49 H49A 110.7 . . ?
C50 C49 H49B 110.7 . . ?
H21A C21 H21B 109.5 . . ?
H21A C21 H21C 109.5 . . ?
H21B C21 H21C 109.5 . . ?
C20 C21 H21A 109.5 . . ?
C20 C21 H21B 109.5 . . ?
C20 C21 H21C 109.5 . . ?
C16 C19 H19A 109.5 . . ?
C16 C19 H19B 109.5 . . ?
C16 C19 H19C 109.5 . . ?
H19A C19 H19B 109.5 . . ?
H19A C19 H19C 109.5 . . ?
H19B C19 H19C 109.5 . . ?
C49 C48 H48A 110.9 . . ?
C49 C48 H48B 110.9 . . ?
H48A C48 H48B 108.9 . . ?
O2 C48 C49 104.5(10) . . ?
O2 C48 H48A 110.9 . . ?
O2 C48 H48B 110.9 . . ?
N1 C2 C3 126.7(7) . . ?
N1 C2 C1 117.4(7) . . ?
C3 C2 C1 115.8(7) . . ?
N2 C36 C37 119.8(7) . . ?
C41 C36 N2 120.8(7) . . ?
C41 C36 C37 118.8(8) . . ?
C36 C41 C45 121.5(8) . . ?
C40 C41 C36 119.8(8) . . ?
C40 C41 C45 118.6(8) . . ?
C47 C45 C41 111.0(10) . . ?
C47 C45 H45 107.9 . . ?
C41 C45 H45 107.9 . . ?
C46 C45 C47 110.0(11) . . ?
C46 C45 C41 111.9(9) . . ?
C46 C45 H45 107.9 . . ?
C42 C43 H43A 109.5 . . ?
C42 C43 H43B 109.5 . . ?
C42 C43 H43C 109.5 . . ?
H43A C43 H43B 109.5 . . ?
H43A C43 H43C 109.5 . . ?
H43B C43 H43C 109.5 . . ?
C45 C46 H46A 109.5 . . ?
C45 C46 H46B 109.5 . . ?
C45 C46 H46C 109.5 . . ?
H46A C46 H46B 109.5 . . ?
H46A C46 H46C 109.5 . . ?
H46B C46 H46C 109.5 . . ?
C16 C18 H18A 109.5 . . ?
C16 C18 H18B 109.5 . . ?
C16 C18 H18C 109.5 . . ?
H18A C18 H18B 109.5 . . ?
H18A C18 H18C 109.5 . . ?
H18B C18 H18C 109.5 . . ?
C39 C40 C41 121.9(8) . . ?
C39 C40 H40 119.1 . . ?
C41 C40 H40 119.1 . . ?
C10 C9 H9 118.9 . . ?
C10 C9 C8 122.3(7) . . ?
C8 C9 H9 118.9 . . ?
C3 C4 C16 120.6(7) . . ?
C5 C4 C3 118.5(7) . . ?
C5 C4 C16 120.8(7) . . ?
C36 C37 C42 122.3(8) . . ?
C38 C37 C42 118.9(8) . . ?
C38 C37 C36 118.7(8) . . ?
C9 C8 C7 120.9(7) . . ?
C13 C8 C9 117.6(7) . . ?
C13 C8 C7 121.5(7) . . ?
C55 O3 Sm1 134.4(5) . . ?
C55 O3 C52 108.9(6) . . ?
C52 O3 Sm1 116.4(5) . . ?
H34A C34B H34B 109.5 . . ?
H34A C34B H34C 109.5 . . ?
H34B C34B H34C 109.5 . . ?
C33B C34B H34A 109.5 . . ?
C33B C34B H34B 109.5 . . ?
C33B C34B H34C 109.5 . . ?
C51 C50 H50A 110.7 . . ?
C51 C50 H50B 110.7 . . ?
C49 C50 C51 105.3(11) . . ?
C49 C50 H50A 110.7 . . ?
C49 C50 H50B 110.7 . . ?
H50A C50 H50B 108.8 . . ?
C51 O2 Sm1 122.3(6) . . ?
C48 O2 Sm1 132.0(6) . . ?
C48 O2 C51 105.7(8) . . ?
C10 C20 C21 109.5(8) . . ?
C10 C20 C23 109.9(7) . . ?
C23 C20 C21 108.6(8) . . ?
C22 C20 C10 112.8(8) . . ?
C22 C20 C21 107.1(8) . . ?
C22 C20 C23 108.8(9) . . ?
O1 C13 C12 113.1(6) . . ?
C8 C13 O1 123.2(7) . . ?
C8 C13 C12 123.8(7) . . ?
N2 C12 C13 118.5(6) . . ?
N2 C12 C11 125.6(7) . . ?
C11 C12 C13 115.8(7) . . ?
C16 C17 H17A 109.5 . . ?
C16 C17 H17B 109.5 . . ?
C16 C17 H17C 109.5 . . ?
H17A C17 H17B 109.5 . . ?
H17A C17 H17C 109.5 . . ?
H17B C17 H17C 109.5 . . ?
C53 C54 H54A 111.4 . . ?
C53 C54 H54B 111.4 . . ?
H54A C54 H54B 109.3 . . ?
C55 C54 C53 101.6(7) . . ?
C55 C54 H54A 111.4 . . ?
C55 C54 H54B 111.4 . . ?
O3 C55 C54 106.1(7) . . ?
O3 C55 H55A 110.5 . . ?
O3 C55 H55B 110.5 . . ?
C54 C55 H55A 110.5 . . ?
C54 C55 H55B 110.5 . . ?
H55A C55 H55B 108.7 . . ?
C10 C11 H11 118.8 . . ?
C12 C11 C10 122.3(8) . . ?
C12 C11 H11 118.8 . . ?
C20 C23 H23A 109.5 . . ?
C20 C23 H23B 109.5 . . ?
C20 C23 H23C 109.5 . . ?
H23A C23 H23B 109.5 . . ?
H23A C23 H23C 109.5 . . ?
H23B C23 H23C 109.5 . . ?
C1 C6 C5 117.7(7) . . ?
C1 C6 C7 121.4(7) . . ?
C5 C6 C7 120.9(7) . . ?
C20 C22 H22A 109.5 . . ?
C20 C22 H22B 109.5 . . ?
C20 C22 H22C 109.5 . . ?
H22A C22 H22B 109.5 . . ?
H22A C22 H22C 109.5 . . ?
H22B C22 H22C 109.5 . . ?
C27 C28 C29 119.7(9) . . ?
C27 C28 H28 120.2 . . ?
C29 C28 H28 120.2 . . ?
C39 C38 C37 122.2(8) . . ?
C39 C38 H38 118.9 . . ?
C37 C38 H38 118.9 . . ?
C25 C33B C34B 113.5(18) . . ?
C25 C33B H33B 108.0 . . ?
C25 C33B C35B 113.3(18) . . ?
C34B C33B H33B 108.0 . . ?
C34B C33B C35B 106(3) . . ?
C35B C33B H33B 108.0 . . ?
C53 C52 H52A 110.6 . . ?
C53 C52 H52B 110.6 . . ?
O3 C52 C53 105.9(8) . . ?
O3 C52 H52A 110.6 . . ?
O3 C52 H52B 110.6 . . ?
H52A C52 H52B 108.7 . . ?
C4 C5 C6 122.1(7) . . ?
C4 C5 H5 118.9 . . ?
C6 C5 H5 118.9 . . ?
C8 C7 C15 109.8(7) . . ?
C8 C7 C14 108.9(6) . . ?
C6 C7 C8 111.1(6) . . ?
C6 C7 C15 109.5(7) . . ?
C6 C7 C14 109.0(7) . . ?
C14 C7 C15 108.4(7) . . ?
C7 C15 H15A 109.5 . . ?
C7 C15 H15B 109.5 . . ?
C7 C15 H15C 109.5 . . ?
H15A C15 H15B 109.5 . . ?
H15A C15 H15C 109.5 . . ?
H15B C15 H15C 109.5 . . ?
C7 C14 H14A 109.5 . . ?
C7 C14 H14B 109.5 . . ?
C7 C14 H14C 109.5 . . ?
H14A C14 H14B 109.5 . . ?
H14A C14 H14C 109.5 . . ?
H14B C14 H14C 109.5 . . ?
C42 C44 H44A 109.5 . . ?
C42 C44 H44B 109.5 . . ?
C42 C44 H44C 109.5 . . ?
H44A C44 H44B 109.5 . . ?
H44A C44 H44C 109.5 . . ?
H44B C44 H44C 109.5 . . ?
H32A C32 H32B 109.5 . . ?
H32A C32 H32C 109.5 . . ?
H32B C32 H32C 109.5 . . ?
C30 C32 H32A 109.5 . . ?
C30 C32 H32B 109.5 . . ?
C30 C32 H32C 109.5 . . ?
C29 C30 C32 112.2(8) . . ?
C29 C30 H30 108.0 . . ?
C29 C30 C31 111.5(8) . . ?
C32 C30 H30 108.0 . . ?
C31 C30 C32 109.1(7) . . ?
C31 C30 H30 108.0 . . ?
C30 C31 H31A 109.5 . . ?
C30 C31 H31B 109.5 . . ?
C30 C31 H31C 109.5 . . ?
H31A C31 H31B 109.5 . . ?
H31A C31 H31C 109.5 . . ?
H31B C31 H31C 109.5 . . ?
C33B C35B H35A 109.5 . . ?
C33B C35B H35B 109.5 . . ?
C33B C35B H35C 109.5 . . ?
H35A C35B H35B 109.5 . . ?
H35A C35B H35C 109.5 . . ?
H35B C35B H35C 109.5 . . ?
H35D C35A H35E 109.5 . . ?
H35D C35A H35F 109.5 . . ?
H35E C35A H35F 109.5 . . ?
C33A C35A H35D 109.5 . . ?
C33A C35A H35E 109.5 . . ?
C33A C35A H35F 109.5 . . ?
H34D C34A H34E 109.5 . . ?
H34D C34A H34F 109.5 . . ?
H34E C34A H34F 109.5 . . ?
C33A C34A H34D 109.5 . . ?
C33A C34A H34E 109.5 . . ?
C33A C34A H34F 109.5 . . ?
C25 C33A H33A 108.3 . . ?
C35A C33A C25 103.9(15) . . ?
C35A C33A H33A 108.3 . . ?
C34A C33A C25 115(2) . . ?
C34A C33A C35A 113(3) . . ?
C34A C33A H33A 108.3 . . ?

loop_
_geom_bond_atom_site_label_1
_geom_bond_atom_site_label_2
_geom_bond_distance
_geom_bond_site_symmetry_2
_geom_bond_publ_flag
Sm1 N1 2.418(7) . ?
Sm1 O1 2.554(5) . ?
Sm1 N2 2.433(7) . ?
Sm1 O3 2.526(6) . ?
Sm1 O2 2.564(6) . ?
N1 C24 1.403(10) . ?
N1 C2 1.358(10) . ?
C27 H27 0.9500 . ?
C27 C26 1.347(14) . ?
C27 C28 1.355(14) . ?
C3 H3 0.9500 . ?
C3 C2 1.393(11) . ?
C3 C4 1.396(10) . ?
O1 C1 1.394(8) . ?
O1 C13 1.380(9) . ?
C26 H26 0.9500 . ?
C26 C25 1.380(11) . ?
C29 C24 1.379(13) . ?
C29 C28 1.411(14) . ?
C29 C30 1.516(11) . ?
C39 H39 0.9500 . ?
C39 C40 1.374(13) . ?
C39 C38 1.378(12) . ?
C51 H51A 0.9900 . ?
C51 H51B 0.9900 . ?
C51 C50 1.496(18) . ?
C51 O2 1.430(12) . ?
C53 H53A 0.9900 . ?
C53 H53B 0.9900 . ?
C53 C54 1.521(17) . ?
C53 C52 1.488(13) . ?
C10 C9 1.376(11) . ?
C10 C20 1.520(11) . ?
C10 C11 1.391(11) . ?
C25 C24 1.418(11) . ?
C25 C33B 1.521(13) . ?
C25 C33A 1.518(12) . ?
N2 C36 1.403(10) . ?
N2 C12 1.374(10) . ?
C1 C2 1.413(10) . ?
C1 C6 1.360(10) . ?
C47 H47A 0.9800 . ?
C47 H47B 0.9800 . ?
C47 H47C 0.9800 . ?
C47 C45 1.514(15) . ?
C42 H42 1.0000 . ?
C42 C43 1.518(13) . ?
C42 C37 1.504(12) . ?
C42 C44 1.513(13) . ?
C16 C19 1.513(12) . ?
C16 C18 1.506(12) . ?
C16 C4 1.523(11) . ?
C16 C17 1.525(13) . ?
C49 H49A 0.9900 . ?
C49 H49B 0.9900 . ?
C49 C48 1.478(18) . ?
C49 C50 1.49(2) . ?
C21 H21A 0.9800 . ?
C21 H21B 0.9800 . ?
C21 H21C 0.9800 . ?
C21 C20 1.531(14) . ?
C19 H19A 0.9800 . ?
C19 H19B 0.9800 . ?
C19 H19C 0.9800 . ?
C48 H48A 0.9900 . ?
C48 H48B 0.9900 . ?
C48 O2 1.426(12) . ?
C36 C41 1.402(11) . ?
C36 C37 1.423(12) . ?
C41 C45 1.517(13) . ?
C41 C40 1.378(12) . ?
C45 H45 1.0000 . ?
C45 C46 1.510(14) . ?
C43 H43A 0.9800 . ?
C43 H43B 0.9800 . ?
C43 H43C 0.9800 . ?
C46 H46A 0.9800 . ?
C46 H46B 0.9800 . ?
C46 H46C 0.9800 . ?
C18 H18A 0.9800 . ?
C18 H18B 0.9800 . ?
C18 H18C 0.9800 . ?
C40 H40 0.9500 . ?
C9 H9 0.9500 . ?
C9 C8 1.386(11) . ?
C4 C5 1.371(11) . ?
C37 C38 1.381(12) . ?
C8 C13 1.360(10) . ?
C8 C7 1.521(11) . ?
O3 C55 1.434(11) . ?
O3 C52 1.453(10) . ?
C34B H34A 0.9800 . ?
C34B H34B 0.9800 . ?
C34B H34C 0.9800 . ?
C34B C33B 1.56(2) . ?
C50 H50A 0.9900 . ?
C50 H50B 0.9900 . ?
C20 C23 1.525(14) . ?
C20 C22 1.516(13) . ?
C13 C12 1.411(11) . ?
C12 C11 1.390(10) . ?
C17 H17A 0.9800 . ?
C17 H17B 0.9800 . ?
C17 H17C 0.9800 . ?
C54 H54A 0.9900 . ?
C54 H54B 0.9900 . ?
C54 C55 1.520(12) . ?
C55 H55A 0.9900 . ?
C55 H55B 0.9900 . ?
C11 H11 0.9500 . ?
C23 H23A 0.9800 . ?
C23 H23B 0.9800 . ?
C23 H23C 0.9800 . ?
C6 C5 1.389(11) . ?
C6 C7 1.519(11) . ?
C22 H22A 0.9800 . ?
C22 H22B 0.9800 . ?
C22 H22C 0.9800 . ?
C28 H28 0.9500 . ?
C38 H38 0.9500 . ?
C33B H33B 1.0000 . ?
C33B C35B 1.56(2) . ?
C52 H52A 0.9900 . ?
C52 H52B 0.9900 . ?
C5 H5 0.9500 . ?
C7 C15 1.539(11) . ?
C7 C14 1.534(11) . ?
C15 H15A 0.9800 . ?
C15 H15B 0.9800 . ?
C15 H15C 0.9800 . ?
C14 H14A 0.9800 . ?
C14 H14B 0.9800 . ?
C14 H14C 0.9800 . ?
C44 H44A 0.9800 . ?
C44 H44B 0.9800 . ?
C44 H44C 0.9800 . ?
C32 H32A 0.9800 . ?
C32 H32B 0.9800 . ?
C32 H32C 0.9800 . ?
C32 C30 1.525(11) . ?
C30 H30 1.0000 . ?
C30 C31 1.521(13) . ?
C31 H31A 0.9800 . ?
C31 H31B 0.9800 . ?
C31 H31C 0.9800 . ?
C35B H35A 0.9800 . ?
C35B H35B 0.9800 . ?
C35B H35C 0.9800 . ?
C35A H35D 0.9800 . ?
C35A H35E 0.9800 . ?
C35A H35F 0.9800 . ?
C35A C33A 1.49(3) . ?
C34A H34D 0.9800 . ?
C34A H34E 0.9800 . ?
C34A H34F 0.9800 . ?
C34A C33A 1.48(3) . ?
C33A H33A 1.0000 . ?

loop_
_geom_torsion_atom_site_label_1
_geom_torsion_atom_site_label_2
_geom_torsion_atom_site_label_3
_geom_torsion_atom_site_label_4
_geom_torsion
_geom_torsion_site_symmetry_1
_geom_torsion_site_symmetry_2
_geom_torsion_site_symmetry_3
_geom_torsion_site_symmetry_4
_geom_torsion_publ_flag
Sm1 N1 C24 C29 -96.1(9) . . . . ?
Sm1 N1 C24 C25 76.4(8) . . . . ?
Sm1 N1 C2 C3 170.7(6) . . . . ?
Sm1 N1 C2 C1 -11.1(9) . . . . ?
Sm1 O1 C1 C2 8.6(7) . . . . ?
Sm1 O1 C1 C6 -170.7(6) . . . . ?
Sm1 O1 C13 C8 170.6(5) . . . . ?
Sm1 O1 C13 C12 -9.8(8) . . . . ?
Sm1 N2 C36 C41 -95.7(8) . . . . ?
Sm1 N2 C36 C37 75.2(8) . . . . ?
Sm1 N2 C12 C13 6.6(9) . . . . ?
Sm1 N2 C12 C11 -171.6(6) . . . . ?
Sm1 O3 C55 C54 163.3(6) . . . . ?
Sm1 O3 C52 C53 170.1(5) . . . . ?
C27 C26 C25 C24 -3.0(14) . . . . ?
C27 C26 C25 C33B 165.8(12) . . . . ?
C27 C26 C25 C33A 177.6(15) . . . . ?
C3 C4 C5 C6 -0.8(11) . . . . ?
O1 C1 C2 N1 0.9(9) . . . . ?
O1 C1 C2 C3 179.3(7) . . . . ?
O1 C1 C6 C5 177.8(7) . . . . ?
O1 C1 C6 C7 1.0(11) . . . . ?
O1 C13 C12 N2 2.4(10) . . . . ?
O1 C13 C12 C11 -179.2(6) . . . . ?
C26 C27 C28 C29 2(2) . . . . ?
C26 C25 C24 N1 -166.9(8) . . . . ?
C26 C25 C24 C29 5.9(13) . . . . ?
C26 C25 C33B C34B 53(3) . . . . ?
C26 C25 C33B C35B -68(3) . . . . ?
C26 C25 C33A C35A -99(2) . . . . ?
C26 C25 C33A C34A 25(3) . . . . ?
C53 C54 C55 O3 29.8(10) . . . . ?
C10 C9 C8 C13 -0.4(12) . . . . ?
C10 C9 C8 C7 179.9(7) . . . . ?
C24 N1 C2 C3 1.1(12) . . . . ?
C24 N1 C2 C1 179.3(6) . . . . ?
C24 C29 C28 C27 1.3(18) . . . . ?
C24 C29 C30 C32 115.0(10) . . . . ?
C24 C29 C30 C31 -122.3(10) . . . . ?
C24 C25 C33B C34B -138(3) . . . . ?
C24 C25 C33B C35B 101(3) . . . . ?
C24 C25 C33A C35A 82(3) . . . . ?
C24 C25 C33A C34A -154(2) . . . . ?
N2 C36 C41 C45 -5.6(12) . . . . ?
N2 C36 C41 C40 173.4(8) . . . . ?
N2 C36 C37 C42 8.2(12) . . . . ?
N2 C36 C37 C38 -172.0(8) . . . . ?
N2 C12 C11 C10 177.7(7) . . . . ?
C1 O1 C13 C8 -9.1(10) . . . . ?
C1 O1 C13 C12 170.5(6) . . . . ?
C1 C6 C5 C4 2.6(11) . . . . ?
C1 C6 C7 C8 -9.7(10) . . . . ?
C1 C6 C7 C15 -131.1(8) . . . . ?
C1 C6 C7 C14 110.4(8) . . . . ?
C42 C37 C38 C39 179.1(9) . . . . ?
C16 C4 C5 C6 -177.3(8) . . . . ?
C49 C48 O2 Sm1 140.8(8) . . . . ?
C49 C48 O2 C51 -38.4(12) . . . . ?
C19 C16 C4 C3 149.0(8) . . . . ?
C19 C16 C4 C5 -34.6(11) . . . . ?
C48 C49 C50 C51 -6.7(14) . . . . ?
C2 N1 C24 C29 74.6(11) . . . . ?
C2 N1 C24 C25 -112.9(9) . . . . ?
C2 C3 C4 C16 174.2(7) . . . . ?
C2 C3 C4 C5 -2.2(11) . . . . ?
C2 C1 C6 C5 -1.5(11) . . . . ?
C2 C1 C6 C7 -178.3(6) . . . . ?
C36 N2 C12 C13 -153.9(7) . . . . ?
C36 N2 C12 C11 28.0(11) . . . . ?
C36 C41 C45 C47 119.3(12) . . . . ?
C36 C41 C45 C46 -117.3(10) . . . . ?
C36 C41 C40 C39 -2.4(14) . . . . ?
C36 C37 C38 C39 -0.8(14) . . . . ?
C41 C36 C37 C42 179.3(8) . . . . ?
C41 C36 C37 C38 -0.9(12) . . . . ?
C45 C41 C40 C39 176.6(9) . . . . ?
C43 C42 C37 C36 -119.6(9) . . . . ?
C43 C42 C37 C38 60.6(11) . . . . ?
C18 C16 C4 C3 -90.3(9) . . . . ?
C18 C16 C4 C5 86.1(9) . . . . ?
C40 C39 C38 C37 0.8(15) . . . . ?
C40 C41 C45 C47 -59.7(13) . . . . ?
C40 C41 C45 C46 63.6(12) . . . . ?
C9 C10 C20 C21 121.4(9) . . . . ?
C9 C10 C20 C23 -119.4(9) . . . . ?
C9 C10 C20 C22 2.3(13) . . . . ?
C9 C10 C11 C12 0.2(12) . . . . ?
C9 C8 C13 O1 179.6(7) . . . . ?
C9 C8 C13 C12 0.1(11) . . . . ?
C9 C8 C7 C6 -170.7(7) . . . . ?
C9 C8 C7 C15 -49.5(10) . . . . ?
C9 C8 C7 C14 69.1(9) . . . . ?
C4 C3 C2 N1 -178.5(8) . . . . ?
C4 C3 C2 C1 3.2(10) . . . . ?
C37 C36 C41 C45 -176.6(8) . . . . ?
C37 C36 C41 C40 2.4(12) . . . . ?
C8 C13 C12 N2 -178.0(7) . . . . ?
C8 C13 C12 C11 0.4(11) . . . . ?
C50 C51 O2 Sm1 -145.3(8) . . . . ?
C50 C51 O2 C48 34.0(12) . . . . ?
C50 C49 C48 O2 27.3(13) . . . . ?
O2 C51 C50 C49 -16.1(14) . . . . ?
C20 C10 C9 C8 179.0(8) . . . . ?
C20 C10 C11 C12 -178.5(8) . . . . ?
C13 O1 C1 C2 -171.7(6) . . . . ?
C13 O1 C1 C6 8.9(10) . . . . ?
C13 C8 C7 C6 9.6(10) . . . . ?
C13 C8 C7 C15 130.8(8) . . . . ?
C13 C8 C7 C14 -110.6(8) . . . . ?
C13 C12 C11 C10 -0.5(11) . . . . ?
C12 N2 C36 C41 66.2(10) . . . . ?
C12 N2 C36 C37 -122.9(8) . . . . ?
C17 C16 C4 C3 30.3(12) . . . . ?
C17 C16 C4 C5 -153.4(9) . . . . ?
C54 C53 C52 O3 34.0(9) . . . . ?
C55 O3 C52 C53 -15.8(9) . . . . ?
C11 C10 C9 C8 0.3(12) . . . . ?
C11 C10 C20 C21 -59.9(11) . . . . ?
C11 C10 C20 C23 59.3(11) . . . . ?
C11 C10 C20 C22 -179.1(9) . . . . ?
C6 C1 C2 N1 -179.8(8) . . . . ?
C6 C1 C2 C3 -1.3(10) . . . . ?
C28 C27 C26 C25 -0.7(17) . . . . ?
C28 C29 C24 N1 167.4(8) . . . . ?
C28 C29 C24 C25 -4.9(14) . . . . ?
C28 C29 C30 C32 -63.1(12) . . . . ?
C28 C29 C30 C31 59.7(12) . . . . ?
C38 C39 C40 C41 0.8(15) . . . . ?
C33B C25 C24 N1 23.8(14) . . . . ?
C33B C25 C24 C29 -163.5(12) . . . . ?
C52 C53 C54 C55 -38.5(9) . . . . ?
C52 O3 C55 C54 -9.3(10) . . . . ?
C5 C6 C7 C8 173.6(7) . . . . ?
C5 C6 C7 C15 52.2(10) . . . . ?
C5 C6 C7 C14 -66.3(9) . . . . ?
C7 C8 C13 O1 -0.7(11) . . . . ?
C7 C8 C13 C12 179.8(7) . . . . ?
C7 C6 C5 C4 179.4(7) . . . . ?
C44 C42 C37 C36 116.4(10) . . . . ?
C44 C42 C37 C38 -63.4(11) . . . . ?
C30 C29 C24 N1 -10.6(15) . . . . ?
C30 C29 C24 C25 177.0(9) . . . . ?
C30 C29 C28 C27 179.4(7) . . . . ?
C33A C25 C24 N1 12.5(16) . . . . ?
C33A C25 C24 C29 -174.8(14) . . . . ?
